data_1563283
loop_
_publ_author_name
'Naruke, Haruo'
'Kajitani, Naoyuki'
'Konya, Takayuki'

_publ_section_title
;
 Insertion-release of guest species and ionic conduction in
 polyoxometalate solids with a layer-like Anderson structure
;
_journal_issue 4
_journal_name_full 'Journal of Solid State Chemistry'
_journal_page_first 770
_journal_page_last 777
_journal_paper_doi 10.1016/j.jssc.2011.01.033
_journal_volume 184
_journal_year 2011
_chemical_formula_moiety 'Cl0.25 H24 K5.25 Na2 O36 Sb W6 '
_chemical_formula_sum 'Cl0.25 H24 K5.25 Na2 O36 Sb W6'
_chemical_formula_weight 2085.13
_chemical_name_systematic
;
(5.25)potassium disodium hexa-mu3-oxo-hexa-mu-oxo-dodecaoxo(hexamolybdenum-7-
antimony)ate(7-) (0.25)chloride(1-) dodecahydrate
;
_space_group_IT_number 166
_space_group_name_Hall '-R 3 2"'
_space_group_name_H-M_alt 'R -3 m :H'
_symmetry_cell_setting trigonal
_symmetry_Int_Tables_number 166
_symmetry_space_group_name_Hall '-R 3 2"'
_symmetry_space_group_name_H-M 'R -3 m :H'
_cell_angle_alpha 90.0000
_cell_angle_beta 90.0000
_cell_angle_gamma 120.0000
_cell_formula_units_Z 3
_cell_length_a 13.288(8)
_cell_length_b 13.288(8)
_cell_length_c 18.548(13)
_cell_measurement_reflns_used 11824
_cell_measurement_temperature 298
_cell_measurement_theta_max 29.9
_cell_measurement_theta_min 3.1
_cell_volume 2836(3)
_computing_cell_refinement PROCESS-AUTO
_computing_data_collection PROCESS-AUTO
_computing_data_reduction CrystalStructure
_computing_publication_material 'CrystalStructure 3.8'
_computing_structure_refinement CRYSTALS
_computing_structure_solution DirectMethod
_diffrn_ambient_temperature 298
_diffrn_detector_area_resol_mean 10.00
_diffrn_measured_fraction_theta_full 0.861
_diffrn_measured_fraction_theta_max 1.085
_diffrn_measurement_device_type 'Rigaku RAXIS-RAPID'
_diffrn_measurement_method \w
_diffrn_radiation_type 'Mo K\a'
_diffrn_radiation_wavelength 0.71075
_diffrn_reflns_av_R_equivalents 0.073
_diffrn_reflns_limit_h_max 17
_diffrn_reflns_limit_h_min -17
_diffrn_reflns_limit_k_max 17
_diffrn_reflns_limit_k_min -16
_diffrn_reflns_limit_l_max 24
_diffrn_reflns_limit_l_min -21
_diffrn_reflns_number 9184
_diffrn_reflns_theta_full 30.00
_diffrn_reflns_theta_max 27.48
_exptl_absorpt_coefficient_mu 19.625
_exptl_absorpt_correction_T_max 0.053
_exptl_absorpt_correction_T_min 0.018
_exptl_absorpt_correction_type numerical
_exptl_absorpt_process_details
;
    Higashi, T. (1999). Program for Absorption Correction.
    Rigaku Corporation, Tokyo, Japan.
;
_exptl_crystal_colour colorless
_exptl_crystal_density_diffrn 3.662
_exptl_crystal_density_method 'not measured'
_exptl_crystal_description octahedral
_exptl_crystal_F_000 2799.00
_exptl_crystal_size_max 0.19
_exptl_crystal_size_mid 0.15
_exptl_crystal_size_min 0.15
_refine_diff_density_max 2.32
_refine_diff_density_min -2.19
_refine_ls_extinction_method none
_refine_ls_goodness_of_fit_ref 1.035
_refine_ls_hydrogen_treatment undef
_refine_ls_number_parameters 51
_refine_ls_number_reflns 817
_refine_ls_R_factor_gt 0.0461
_refine_ls_shift/su_max 0.0000
_refine_ls_structure_factor_coef Fsqd
_refine_ls_weighting_details 'w = 1/[0.0027Fo^2^ + 0.6000\s(Fo^2^)]/(4Fo^2^)'
_refine_ls_weighting_scheme calc
_refine_ls_wR_factor_ref 0.1334
_reflns_number_gt 729
_reflns_number_total 817
_reflns_threshold_expression F^2^>2.0\s(F^2^)
_cod_data_source_file JSSC-2011-184-770.cif
_cod_data_source_block naksbw6cl
_cod_original_sg_symbol_H-M 'R -3 m:H'
_cod_original_formula_sum 'Cl0.25 H24 K5.25 Na2 O36 Sb W6 '
_cod_database_code 1563283

loop_
_symmetry_equiv_pos_site_id
_symmetry_equiv_pos_as_xyz
1 +X,+Y,+Z
2 -Y,+X-Y,+Z
3 -X+Y,-X,+Z
4 -X+Y,+Y,+Z
5 +X,+X-Y,+Z
6 -Y,-X,+Z
7 -X,-Y,-Z
8 +Y,-X+Y,-Z
9 +X-Y,+X,-Z
10 +X-Y,-Y,-Z
11 -X,-X+Y,-Z
12 +Y,+X,-Z
13 2/3+X,1/3+Y,1/3+Z
14 2/3-Y,1/3+X-Y,1/3+Z
15 2/3-X+Y,1/3-X,1/3+Z
16 2/3-X+Y,1/3+Y,1/3+Z
17 2/3+X,1/3+X-Y,1/3+Z
18 2/3-Y,1/3-X,1/3+Z
19 2/3-X,1/3-Y,1/3-Z
20 2/3+Y,1/3-X+Y,1/3-Z
21 2/3+X-Y,1/3+X,1/3-Z
22 2/3+X-Y,1/3-Y,1/3-Z
23 2/3-X,1/3-X+Y,1/3-Z
24 2/3+Y,1/3+X,1/3-Z
25 1/3+X,2/3+Y,2/3+Z
26 1/3-Y,2/3+X-Y,2/3+Z
27 1/3-X+Y,2/3-X,2/3+Z
28 1/3-X+Y,2/3+Y,2/3+Z
29 1/3+X,2/3+X-Y,2/3+Z
30 1/3-Y,2/3-X,2/3+Z
31 1/3-X,2/3-Y,2/3-Z
32 1/3+Y,2/3-X+Y,2/3-Z
33 1/3+X-Y,2/3+X,2/3-Z
34 1/3+X-Y,2/3-Y,2/3-Z
35 1/3-X,2/3-X+Y,2/3-Z
36 1/3+Y,2/3+X,2/3-Z

loop_
_atom_site_label
_atom_site_type_symbol
_atom_site_fract_x
_atom_site_fract_y
_atom_site_fract_z
_atom_site_U_iso_or_equiv
_atom_site_adp_type
_atom_site_occupancy
_atom_site_symmetry_multiplicity
_atom_site_calc_flag
_atom_site_refinement_flags
_atom_site_disorder_assembly
_atom_site_disorder_group
W1 W 1.0000 0.24613(4) 1.0000 0.02623(18) Uani 1.00 2 d S . .
Sb1 Sb 1.0000 0.0000 1.0000 0.0221(4) Uani 1.00 12 d S . .
K1 K 0.8529(2) 0.1471(2) 0.8125(2) 0.0465(9) Uani 0.88 2 d SP . .
Cl1 Cl 0.6667 0.230(16) 0.8333 0.0951 Uiso 0.04 2 d SP . .
Na1 Na 1.0000 0.0000 0.7371(7) 0.048(2) Uani 1.00 6 d S . .
O1 O 1.0537(7) 0.3547(8) 1.0659(5) 0.042(2) Uani 1.00 1 d . . .
O2 O 0.8578(5) 0.1422(5) 1.0529(5) 0.033(2) Uani 1.00 2 d S . .
O3 O 1.0749(4) 0.1497(9) 1.0553(6) 0.028(2) Uani 1.00 2 d S . .
O5 O 1.0877(6) 0.1753(12) 0.8031(8) 0.052(3) Uani 1.00 2 d S . .
O6 O 0.5790(7) 0.1580(14) 1.0026(11) 0.069(5) Uani 1.00 2 d S . .

loop_
_atom_site_aniso_label
_atom_site_aniso_U_11
_atom_site_aniso_U_22
_atom_site_aniso_U_33
_atom_site_aniso_U_12
_atom_site_aniso_U_13
_atom_site_aniso_U_23
W1 0.0312(4) 0.0261(3) 0.0231(3) 0.0156(2) 0.0004(2) 0.00017(10)
Sb1 0.0221(6) 0.0221(6) 0.0222(10) 0.0111(3) 0.0000 0.0000
K1 0.0480(17) 0.0480(17) 0.037(2) 0.019(2) -0.0010(10) 0.0010(10)
Na1 0.049(4) 0.049(4) 0.048(7) 0.024(2) 0.0000 0.0000
O1 0.056(5) 0.039(4) 0.035(4) 0.027(4) -0.001(3) -0.008(3)
O2 0.038(4) 0.038(4) 0.023(4) 0.020(5) 0.001(2) -0.001(2)
O3 0.029(4) 0.032(5) 0.024(5) 0.016(2) 0.001(2) 0.001(4)
O5 0.061(6) 0.058(8) 0.036(7) 0.029(4) -0.003(2) -0.006(5)
O6 0.052(6) 0.067(10) 0.093(14) 0.034(5) -0.021(4) -0.043(9)

loop_
_atom_type_symbol
_atom_type_description
_atom_type_scat_dispersion_real
_atom_type_scat_dispersion_imag
_atom_type_scat_source
Na Na 0.036 0.025
;
International Tables for Crystallography
(1992, Vol. C, Tables 4.2.6.8 and 6.1.1.4)
;
K K 0.200 0.250
;
International Tables for Crystallography
(1992, Vol. C, Tables 4.2.6.8 and 6.1.1.4)
;
Sb Sb -0.587 1.546
;
International Tables for Crystallography
(1992, Vol. C, Tables 4.2.6.8 and 6.1.1.4)
;
W W -0.849 6.872
;
International Tables for Crystallography
(1992, Vol. C, Tables 4.2.6.8 and 6.1.1.4)
;
O O 0.011 0.006
;
International Tables for Crystallography
(1992, Vol. C, Tables 4.2.6.8 and 6.1.1.4)
;
H H 0.000 0.000
;
International Tables for Crystallography
(1992, Vol. C, Table 6.1.1.4)
;
Cl Cl 0.148 0.159
;
International Tables for Crystallography
(1992, Vol. C, Tables 4.2.6.8 and 6.1.1.4)
;

loop_
_geom_angle_atom_site_label_1
_geom_angle_atom_site_label_2
_geom_angle_atom_site_label_3
_geom_angle
_geom_angle_publ_flag
_geom_angle_site_symmetry_1
_geom_angle_site_symmetry_2
_geom_angle_site_symmetry_3
O1 W1 O1 103.2(5) yes . . 11_767
O1 W1 O2 94.8(3) yes . . .
O1 W1 O2 101.1(3) yes . . 8_667
O1 W1 O3 92.1(4) yes . . .
O1 W1 O3 162.8(4) yes . . 9_547
O1 W1 O2 101.1(3) yes 11_767 . .
O1 W1 O2 94.8(4) yes 11_767 . 8_667
O1 W1 O3 162.8(4) yes 11_767 . .
O1 W1 O3 92.1(4) yes 11_767 . 9_547
O2 W1 O2 154.3(3) yes . . 8_667
O2 W1 O3 85.1(3) yes . . .
O2 W1 O3 74.3(3) yes . . 9_547
O2 W1 O3 74.3(3) yes 8_667 . .
O2 W1 O3 85.1(2) yes 8_667 . 9_547
O3 W1 O3 74.0(3) yes . . 9_547
O3 Sb1 O3 96.1(4) yes . . 2_645
O3 Sb1 O3 96.1(4) yes . . 3_765
O3 Sb1 O3 180.0(5) yes . . 7_757
O3 Sb1 O3 83.9(4) yes . . 8_667
O3 Sb1 O3 83.9(4) yes . . 9_547
O3 Sb1 O3 96.1(4) yes 2_645 . 3_765
O3 Sb1 O3 83.9(4) yes 2_645 . 7_757
O3 Sb1 O3 180.0(6) yes 2_645 . 8_667
O3 Sb1 O3 83.9(4) yes 2_645 . 9_547
O3 Sb1 O3 83.9(4) yes 3_765 . 7_757
O3 Sb1 O3 83.9(4) yes 3_765 . 8_667
O3 Sb1 O3 180.0(5) yes 3_765 . 9_547
O3 Sb1 O3 96.1(4) yes 7_757 . 8_667
O3 Sb1 O3 96.1(4) yes 7_757 . 9_547
O3 Sb1 O3 96.1(4) yes 8_667 . 9_547
Cl1 K1 Cl1 25(2) yes . . 6_665
Cl1 K1 O1 63.2(17) yes . . 9_547
Cl1 K1 O1 78.1(13) yes . . 11_767
Cl1 K1 O1 83(2) yes . . 26_644
Cl1 K1 O1 62.6(18) yes . . 28_644
Cl1 K1 O3 116.4(7) yes . . 9_547
Cl1 K1 O5 156(2) yes . . .
Cl1 K1 O5 131(2) yes . . 2_645
Cl1 K1 O6 123.4(3) yes . . 27_654
Cl1 K1 O1 78.1(10) yes 6_665 . 9_547
Cl1 K1 O1 63.2(3) yes 6_665 . 11_767
Cl1 K1 O1 62.6(11) yes 6_665 . 26_644
Cl1 K1 O1 82.8(7) yes 6_665 . 28_644
Cl1 K1 O3 116.4(3) yes 6_665 . 9_547
Cl1 K1 O5 131.3(11) yes 6_665 . .
Cl1 K1 O5 156.0(11) yes 6_665 . 2_645
Cl1 K1 O6 123.4(7) yes 6_665 . 27_654
O1 K1 O1 69.7(2) yes 9_547 . 11_767
O1 K1 O1 139.1(3) yes 9_547 . 26_644
O1 K1 O1 82.1(2) yes 9_547 . 28_644
O1 K1 O3 59.1(2) yes 9_547 . 9_547
O1 K1 O5 125.4(4) yes 9_547 . .
O1 K1 O5 84.5(3) yes 9_547 . 2_645
O1 K1 O6 143.9(3) yes 9_547 . 27_654
O1 K1 O1 82.1(2) yes 11_767 . 26_644
O1 K1 O1 139.1(3) yes 11_767 . 28_644
O1 K1 O3 59.1(3) yes 11_767 . 9_547
O1 K1 O5 84.5(3) yes 11_767 . .
O1 K1 O5 125.4(4) yes 11_767 . 2_645
O1 K1 O6 143.9(2) yes 11_767 . 27_654
O1 K1 O1 102.7(2) yes 26_644 . 28_644
O1 K1 O3 128.6(2) yes 26_644 . 9_547
O1 K1 O5 78.6(3) yes 26_644 . .
O1 K1 O5 136.5(3) yes 26_644 . 2_645
O1 K1 O6 73.5(4) yes 26_644 . 27_654
O1 K1 O3 128.6(2) yes 28_644 . 9_547
O1 K1 O5 136.5(4) yes 28_644 . .
O1 K1 O5 78.5(3) yes 28_644 . 2_645
O1 K1 O6 73.5(2) yes 28_644 . 27_654
O3 K1 O5 66.3(3) yes 9_547 . .
O3 K1 O5 66.3(3) yes 9_547 . 2_645
O3 K1 O6 118.6(4) yes 9_547 . 27_654
O5 K1 O5 72.5(3) yes . . 2_645
O5 K1 O6 65.1(4) yes . . 27_654
O5 K1 O6 65.1(4) yes 2_645 . 27_654
K1 Cl1 K1 86(5) yes . . 32_556
K1 Cl1 Cl1 161(12) yes . . 4_655
K1 Cl1 Cl1 78(9) yes . . 6_665
K1 Cl1 Cl1 78(9) yes 32_556 . 4_655
K1 Cl1 Cl1 161(12) yes 32_556 . 6_665
Cl1 Cl1 Cl1 120(20) yes 4_655 . 6_665
O5 Na1 O5 95.5(6) yes . . 2_645
O5 Na1 O5 95.5(6) yes . . 3_765
O5 Na1 O6 179.3(8) yes . . 25_544
O5 Na1 O6 84.9(5) yes . . 26_644
O5 Na1 O6 85.0(5) yes . . 27_654
O5 Na1 O5 95.5(6) yes 2_645 . 3_765
O5 Na1 O6 85.0(5) yes 2_645 . 25_544
O5 Na1 O6 179.3(8) yes 2_645 . 26_644
O5 Na1 O6 84.9(5) yes 2_645 . 27_654
O5 Na1 O6 84.9(5) yes 3_765 . 25_544
O5 Na1 O6 85.0(5) yes 3_765 . 26_644
O5 Na1 O6 179.3(8) yes 3_765 . 27_654
O6 Na1 O6 94.5(6) yes 25_544 . 26_644
O6 Na1 O6 94.5(7) yes 25_544 . 27_654
O6 Na1 O6 94.5(7) yes 26_644 . 27_654
W1 O1 K1 111.9(5) yes . . 8_667
W1 O1 K1 135.3(4) yes . . 15_665
K1 O1 K1 97.2(3) yes 8_667 . 15_665
W1 O2 W1 113.3(4) yes . . 6_665
W1 O3 W1 94.5(4) yes . . 4_755
W1 O3 Sb1 101.1(4) yes . . .
W1 O3 K1 95.8(4) yes . . 8_667
W1 O3 Sb1 101.1(4) yes 4_755 . .
W1 O3 K1 95.8(2) yes 4_755 . 8_667
Sb1 O3 K1 154.9(5) yes . . 8_667
K1 O5 K1 165.7(5) yes . . 3_765
K1 O5 Na1 86.4(2) yes . . .
K1 O5 Na1 86.4(5) yes 3_765 . .
K1 O6 Na1 85.3(7) yes 14_545 . 13_455

loop_
_geom_bond_atom_site_label_1
_geom_bond_atom_site_label_2
_geom_bond_distance
_geom_bond_publ_flag
_geom_bond_site_symmetry_1
_geom_bond_site_symmetry_2
W1 O1 1.748(9) yes . .
W1 O1 1.748(11) yes . 11_767
W1 O2 1.957(6) yes . .
W1 O2 1.957(7) yes . 8_667
W1 O3 2.227(12) yes . .
W1 O3 2.227(11) yes . 9_547
Sb1 O3 2.005(11) yes . .
Sb1 O3 2.005(7) yes . 2_645
Sb1 O3 2.005(11) yes . 3_765
Sb1 O3 2.005(10) yes . 7_757
Sb1 O3 2.005(7) yes . 8_667
Sb1 O3 2.005(11) yes . 9_547
K1 Cl1 3.20(16) yes . .
K1 Cl1 3.2(2) yes . 6_665
K1 O1 2.875(9) yes . 9_547
K1 O1 2.875(9) yes . 11_767
K1 O1 2.929(9) yes . 26_644
K1 O1 2.929(9) yes . 28_644
K1 O3 2.961(12) yes . 9_547
K1 O5 2.955(11) yes . .
K1 O5 2.955(17) yes . 2_645
Cl1 Cl1 1.37(15) yes . 4_655
Cl1 Cl1 1.37(15) yes . 6_665
Na1 O5 2.359(16) yes . .
Na1 O5 2.359(12) yes . 2_645
Na1 O5 2.359(17) yes . 3_765

loop_
_geom_contact_atom_site_label_1
_geom_contact_atom_site_label_2
_geom_contact_distance
_geom_contact_site_symmetry_1
_geom_contact_site_symmetry_2
Sb1 W1 3.271(2) . 5_545
K1 O6 2.99(2) . 27_654
K1 O6 3.57(2) . 33_546
Cl1 Cl1 2.4(2) . 2_655
Cl1 Cl1 2.4(2) . 3_665
Cl1 Cl1 2.7(3) . 5_555
Cl1 O6 3.32(3) . .
Cl1 O6 3.32(3) . 33_546
Na1 O6 2.378(19) . 25_544
Na1 O6 2.378(15) . 26_644
Na1 O6 2.38(2) . 27_654
O1 O6 3.54(2) . 2_655
O1 O6 2.88(2) . 8_667
O5 O6 3.20(2) . 26_644
O5 O6 3.20(2) . 27_654
O6 K1 2.99(2) . 14_545
O6 K1 3.57(2) . 32_556
O6 Cl1 3.32(3) . .
O6 Cl1 3.32(8) . 4_655
O6 Na1 2.378(19) . 13_455
O6 O1 3.543(13) . 3_665
O6 O1 3.54(2) . 6_665
O6 O1 2.88(2) . 9_547
O6 O1 2.879(15) . 12_547
O6 O5 3.20(2) . 14_545
O6 O5 3.20(2) . 15_665
O6 O6 3.494(15) . 2_655
O6 O6 3.49(2) . 3_665
